data_4081571
loop_
_publ_author_name
'Duhovi\'c, Selma'
'Oria, Jeremy V.'
'Odoh, Samuel O.'
'Schreckenbach, Georg'
'Batista, Enrique R.'
'Diaconescu, Paula L.'

_publ_section_title
;
 Investigation of the Electronic Structure of
 Mono(1,1&#x2032;-Diamidoferrocene) Uranium(IV) Complexes
;
_journal_issue 20
_journal_name_full Organometallics
_journal_page_first 6012
_journal_paper_doi 10.1021/om400521k
_journal_volume 32
_journal_year 2013
_chemical_formula_sum 'C40 H44 Fe N2 Si2 U'
_chemical_formula_weight 902.83
_chemical_name_systematic
; 
 ? 
;
_space_group_IT_number 2
_symmetry_cell_setting triclinic
_symmetry_space_group_name_Hall '-P 1'
_symmetry_space_group_name_H-M 'P -1'
_atom_sites_solution_hydrogens geom
_atom_sites_solution_primary direct
_atom_sites_solution_secondary difmap
_audit_creation_method SHELXL-97
_cell_angle_alpha 69.9580(10)
_cell_angle_beta 75.0450(10)
_cell_angle_gamma 74.6170(10)
_cell_formula_units_Z 2
_cell_length_a 9.8812(12)
_cell_length_b 11.9049(15)
_cell_length_c 17.141(2)
_cell_measurement_temperature 100(2)
_cell_volume 1795.0(4)
_computing_cell_refinement 'Bruker SAINT'
_computing_data_collection 'Bruker APEX2'
_computing_data_reduction 'Bruker SAINT'
_computing_molecular_graphics 'Bruker SHELXTL'
_computing_publication_material 'Bruker SHELXTL'
_computing_structure_refinement 'SHELXL-97 (Sheldrick, 2008)'
_computing_structure_solution 'SHELXS-97 (Sheldrick, 2008)'
_diffrn_ambient_temperature 100(2)
_diffrn_measured_fraction_theta_full 0.991
_diffrn_measured_fraction_theta_max 0.896
_diffrn_radiation_monochromator graphite
_diffrn_radiation_source 'fine-focus sealed tube'
_diffrn_radiation_type MoK\a
_diffrn_radiation_wavelength 0.71073
_diffrn_reflns_av_R_equivalents 0.0147
_diffrn_reflns_av_sigmaI/netI 0.0237
_diffrn_reflns_limit_h_max 13
_diffrn_reflns_limit_h_min -13
_diffrn_reflns_limit_k_max 17
_diffrn_reflns_limit_k_min -16
_diffrn_reflns_limit_l_max 24
_diffrn_reflns_limit_l_min -24
_diffrn_reflns_number 18095
_diffrn_reflns_theta_full 25.00
_diffrn_reflns_theta_max 30.74
_diffrn_reflns_theta_min 3.56
_exptl_absorpt_coefficient_mu 5.007
_exptl_absorpt_correction_T_max 0.6902
_exptl_absorpt_correction_T_min 0.3795
_exptl_absorpt_correction_type multi-scan
_exptl_absorpt_process_details 'Sadabs (Bruker)'
_exptl_crystal_density_diffrn 1.670
_exptl_crystal_density_method 'not measured'
_exptl_crystal_F_000 888
_exptl_crystal_size_max 0.24
_exptl_crystal_size_mid 0.20
_exptl_crystal_size_min 0.08
_refine_diff_density_max 1.457
_refine_diff_density_min -1.297
_refine_diff_density_rms 0.086
_refine_ls_extinction_method none
_refine_ls_goodness_of_fit_ref 1.036
_refine_ls_hydrogen_treatment constr
_refine_ls_matrix_type full
_refine_ls_number_parameters 419
_refine_ls_number_reflns 10020
_refine_ls_number_restraints 0
_refine_ls_restrained_S_all 1.036
_refine_ls_R_factor_all 0.0209
_refine_ls_R_factor_gt 0.0188
_refine_ls_shift/su_max 0.005
_refine_ls_shift/su_mean 0.000
_refine_ls_structure_factor_coef Fsqd
_refine_ls_weighting_details 'calc w=1/[\s^2^(Fo^2^)+(0.0244P)^2^+0.9650P] where P=(Fo^2^+2Fc^2^)/3'
_refine_ls_weighting_scheme calc
_refine_ls_wR_factor_gt 0.0459
_refine_ls_wR_factor_ref 0.0467
_reflns_number_gt 9469
_reflns_number_total 10020
_reflns_threshold_expression >2sigma(I)
_cod_data_source_file om400521k_si_001.cif
_cod_data_source_block (NNDMP)U(CH2Ph)2
_cod_original_cell_volume 1795.1(4)
_cod_original_sg_symbol_H-M P-1
_cod_database_code 4081571

loop_
_symmetry_equiv_pos_as_xyz
'x, y, z'
'-x, -y, -z'

loop_
_atom_site_label
_atom_site_type_symbol
_atom_site_fract_x
_atom_site_fract_y
_atom_site_fract_z
_atom_site_U_iso_or_equiv
_atom_site_adp_type
_atom_site_occupancy
_atom_site_symmetry_multiplicity
_atom_site_calc_flag
_atom_site_refinement_flags
U1 U 0.688299(7) 0.757997(6) 0.684414(4) 0.01383(2) Uani 1 1 d .
Fe1 Fe 0.40613(3) 0.83813(2) 0.809048(17) 0.01311(5) Uani 1 1 d .
Si1 Si 0.82123(5) 1.00920(5) 0.69044(3) 0.01324(9) Uani 1 1 d .
Si2 Si 0.49497(6) 0.54427(5) 0.66191(3) 0.01442(10) Uani 1 1 d .
N1 N 0.71657(17) 0.89967(15) 0.73302(10) 0.0139(3) Uani 1 1 d .
N2 N 0.52048(17) 0.66039(15) 0.69294(10) 0.0150(3) Uani 1 1 d .
C1 C 0.9121(2) 0.6038(2) 0.69871(13) 0.0208(4) Uani 1 1 d .
H1A H 0.9164 0.5344 0.6782 0.025 Uiso 1 1 calc R
H1B H 0.9994 0.6388 0.6730 0.025 Uiso 1 1 calc R
C2 C 0.8782(2) 0.57469(18) 0.79137(13) 0.0184(4) Uani 1 1 d .
C3 C 0.9371(2) 0.62555(19) 0.83532(13) 0.0199(4) Uani 1 1 d .
H3A H 1.0065 0.6747 0.8050 0.024 Uiso 1 1 calc R
C4 C 0.8954(2) 0.6050(2) 0.92189(14) 0.0223(4) Uani 1 1 d .
H4A H 0.9376 0.6393 0.9501 0.027 Uiso 1 1 calc R
C5 C 0.7928(3) 0.5349(2) 0.96811(14) 0.0254(4) Uani 1 1 d .
H5A H 0.7654 0.5205 1.0275 0.030 Uiso 1 1 calc R
C6 C 0.7312(3) 0.4864(2) 0.92602(14) 0.0260(4) Uani 1 1 d .
H6A H 0.6602 0.4391 0.9568 0.031 Uiso 1 1 calc R
C7 C 0.7722(2) 0.50635(19) 0.83911(14) 0.0228(4) Uani 1 1 d .
H7A H 0.7277 0.4732 0.8114 0.027 Uiso 1 1 calc R
C8 C 0.6881(2) 0.9018(2) 0.54124(13) 0.0227(4) Uani 1 1 d .
H8A H 0.5911 0.9493 0.5339 0.027 Uiso 1 1 calc R
H8B H 0.7541 0.9584 0.5277 0.027 Uiso 1 1 calc R
C9 C 0.7390(2) 0.81657(19) 0.48997(12) 0.0191(4) Uani 1 1 d .
C10 C 0.6504(2) 0.79753(19) 0.44498(13) 0.0207(4) Uani 1 1 d .
H10A H 0.5556 0.8433 0.4459 0.025 Uiso 1 1 calc R
C11 C 0.6981(3) 0.7138(2) 0.39945(15) 0.0263(4) Uani 1 1 d .
H11A H 0.6367 0.7045 0.3686 0.032 Uiso 1 1 calc R
C12 C 0.8347(3) 0.6434(2) 0.39846(16) 0.0307(5) Uani 1 1 d .
H12A H 0.8671 0.5858 0.3673 0.037 Uiso 1 1 calc R
C13 C 0.9231(2) 0.6583(2) 0.44365(16) 0.0316(5) Uani 1 1 d .
H13A H 1.0165 0.6099 0.4440 0.038 Uiso 1 1 calc R
C14 C 0.8765(2) 0.7434(2) 0.48840(14) 0.0251(4) Uani 1 1 d .
H14A H 0.9391 0.7523 0.5187 0.030 Uiso 1 1 calc R
C15 C 0.5876(2) 0.91316(17) 0.79058(12) 0.0147(3) Uani 1 1 d .
C16 C 0.4619(2) 1.00596(18) 0.77699(13) 0.0187(4) Uani 1 1 d .
H16A H 0.4496 1.0738 0.7238 0.022 Uiso 1 1 calc R
C17 C 0.3587(2) 0.9857(2) 0.85290(15) 0.0233(4) Uani 1 1 d .
H17A H 0.2620 1.0378 0.8625 0.028 Uiso 1 1 calc R
C18 C 0.4168(2) 0.8795(2) 0.91310(13) 0.0233(4) Uani 1 1 d .
H18A H 0.3680 0.8442 0.9722 0.028 Uiso 1 1 calc R
C19 C 0.5573(2) 0.8328(2) 0.87499(12) 0.0191(4) Uani 1 1 d .
H19A H 0.6235 0.7583 0.9023 0.023 Uiso 1 1 calc R
C20 C 0.4060(2) 0.71600(18) 0.74427(13) 0.0160(4) Uani 1 1 d .
C21 C 0.3108(2) 0.8304(2) 0.71738(14) 0.0208(4) Uani 1 1 d .
H21A H 0.3156 0.8865 0.6584 0.025 Uiso 1 1 calc R
C22 C 0.2079(2) 0.8493(2) 0.78904(16) 0.0253(5) Uani 1 1 d .
H22A H 0.1267 0.9205 0.7889 0.030 Uiso 1 1 calc R
C23 C 0.2382(2) 0.7492(2) 0.86063(15) 0.0241(4) Uani 1 1 d .
H23A H 0.1823 0.7380 0.9195 0.029 Uiso 1 1 calc R
C24 C 0.3617(2) 0.66764(19) 0.83441(13) 0.0204(4) Uani 1 1 d .
H24A H 0.4084 0.5897 0.8716 0.024 Uiso 1 1 calc R
C25 C 0.7348(2) 1.15162(19) 0.61778(14) 0.0214(4) Uani 1 1 d .
H25A H 0.7106 1.1317 0.5727 0.032 Uiso 1 1 calc R
H25B H 0.8009 1.2085 0.5929 0.032 Uiso 1 1 calc R
H25C H 0.6477 1.1893 0.6496 0.032 Uiso 1 1 calc R
C26 C 0.9907(2) 0.9411(2) 0.63002(13) 0.0194(4) Uani 1 1 d .
H26A H 0.9700 0.9269 0.5816 0.029 Uiso 1 1 calc R
H26B H 1.0332 0.8635 0.6669 0.029 Uiso 1 1 calc R
H26C H 1.0576 0.9972 0.6099 0.029 Uiso 1 1 calc R
C27 C 0.8612(2) 1.05325(18) 0.77619(12) 0.0154(3) Uani 1 1 d .
C28 C 0.8356(2) 0.9878(2) 0.86154(13) 0.0231(4) Uani 1 1 d .
H28A H 0.7961 0.9166 0.8785 0.028 Uiso 1 1 calc R
C29 C 0.8669(3) 1.0252(3) 0.92224(15) 0.0329(5) Uani 1 1 d .
H29A H 0.8481 0.9796 0.9801 0.039 Uiso 1 1 calc R
C30 C 0.9252(3) 1.1282(3) 0.89906(16) 0.0328(5) Uani 1 1 d .
H30A H 0.9454 1.1538 0.9409 0.039 Uiso 1 1 calc R
C31 C 0.9537(3) 1.1936(2) 0.81499(17) 0.0311(5) Uani 1 1 d .
H31A H 0.9950 1.2637 0.7986 0.037 Uiso 1 1 calc R
C32 C 0.9217(2) 1.1565(2) 0.75421(14) 0.0246(4) Uani 1 1 d .
H32A H 0.9414 1.2023 0.6964 0.029 Uiso 1 1 calc R
C33 C 0.3648(3) 0.6092(2) 0.58864(14) 0.0256(4) Uani 1 1 d .
H33A H 0.4064 0.6650 0.5364 0.038 Uiso 1 1 calc R
H33B H 0.2772 0.6537 0.6155 0.038 Uiso 1 1 calc R
H33C H 0.3424 0.5430 0.5755 0.038 Uiso 1 1 calc R
C34 C 0.6729(2) 0.47769(19) 0.60989(14) 0.0224(4) Uani 1 1 d .
H34A H 0.7184 0.5433 0.5682 0.034 Uiso 1 1 calc R
H34B H 0.6614 0.4228 0.5816 0.034 Uiso 1 1 calc R
H34C H 0.7328 0.4319 0.6525 0.034 Uiso 1 1 calc R
C35 C 0.4234(2) 0.42375(18) 0.75619(12) 0.0169(4) Uani 1 1 d .
C36 C 0.2762(2) 0.4330(2) 0.78720(13) 0.0208(4) Uani 1 1 d .
H36A H 0.2118 0.4988 0.7578 0.025 Uiso 1 1 calc R
C37 C 0.2218(3) 0.3484(2) 0.85980(14) 0.0269(5) Uani 1 1 d .
H37A H 0.1216 0.3572 0.8798 0.032 Uiso 1 1 calc R
C38 C 0.3139(3) 0.2515(2) 0.90274(14) 0.0302(5) Uani 1 1 d .
H38A H 0.2772 0.1938 0.9525 0.036 Uiso 1 1 calc R
C39 C 0.4602(3) 0.2384(2) 0.87322(15) 0.0291(5) Uani 1 1 d .
H39A H 0.5236 0.1712 0.9023 0.035 Uiso 1 1 calc R
C40 C 0.5139(2) 0.32393(19) 0.80078(14) 0.0219(4) Uani 1 1 d .
H40A H 0.6142 0.3144 0.7812 0.026 Uiso 1 1 calc R

loop_
_atom_site_aniso_label
_atom_site_aniso_U_11
_atom_site_aniso_U_22
_atom_site_aniso_U_33
_atom_site_aniso_U_23
_atom_site_aniso_U_13
_atom_site_aniso_U_12
U1 0.01050(3) 0.01486(4) 0.01826(4) -0.00816(3) -0.00146(2) -0.00277(2)
Fe1 0.01096(11) 0.01514(12) 0.01482(12) -0.00641(10) -0.00216(9) -0.00273(10)
Si1 0.0132(2) 0.0140(2) 0.0131(2) -0.00304(18) -0.00327(18) -0.00409(19)
Si2 0.0163(2) 0.0144(2) 0.0144(2) -0.00519(18) -0.00261(19) -0.00503(19)
N1 0.0136(7) 0.0155(7) 0.0141(7) -0.0054(6) -0.0019(6) -0.0043(6)
N2 0.0132(7) 0.0163(7) 0.0174(7) -0.0079(6) -0.0010(6) -0.0040(6)
C1 0.0173(9) 0.0259(10) 0.0189(9) -0.0090(8) -0.0046(7) 0.0009(8)
C2 0.0162(8) 0.0165(9) 0.0216(9) -0.0054(7) -0.0080(7) 0.0021(7)
C3 0.0167(9) 0.0196(9) 0.0233(10) -0.0045(8) -0.0069(8) -0.0026(7)
C4 0.0246(10) 0.0224(10) 0.0220(10) -0.0056(8) -0.0105(8) -0.0034(8)
C5 0.0300(11) 0.0247(10) 0.0198(10) -0.0020(8) -0.0061(9) -0.0069(9)
C6 0.0277(11) 0.0252(11) 0.0250(11) -0.0032(9) -0.0049(9) -0.0108(9)
C7 0.0249(10) 0.0198(9) 0.0269(11) -0.0059(8) -0.0114(9) -0.0046(8)
C8 0.0245(10) 0.0284(11) 0.0193(9) -0.0100(8) -0.0038(8) -0.0079(9)
C9 0.0197(9) 0.0201(9) 0.0153(9) -0.0006(7) -0.0037(7) -0.0059(8)
C10 0.0227(9) 0.0191(9) 0.0211(9) -0.0071(8) -0.0065(8) -0.0018(8)
C11 0.0333(12) 0.0225(10) 0.0252(11) -0.0096(8) -0.0041(9) -0.0066(9)
C12 0.0333(12) 0.0190(10) 0.0314(12) -0.0087(9) 0.0095(10) -0.0047(9)
C13 0.0176(9) 0.0240(11) 0.0358(13) 0.0009(9) 0.0083(9) -0.0012(9)
C14 0.0181(9) 0.0263(11) 0.0235(10) 0.0035(8) -0.0032(8) -0.0070(8)
C15 0.0155(8) 0.0157(8) 0.0158(8) -0.0050(7) -0.0047(7) -0.0057(7)
C16 0.0183(9) 0.0147(8) 0.0237(10) -0.0080(7) -0.0027(8) -0.0023(7)
C17 0.0198(9) 0.0244(10) 0.0309(11) -0.0193(9) 0.0027(8) -0.0052(8)
C18 0.0241(10) 0.0353(12) 0.0166(9) -0.0127(8) 0.0006(8) -0.0135(9)
C19 0.0188(9) 0.0259(10) 0.0155(9) -0.0038(7) -0.0055(7) -0.0099(8)
C20 0.0120(8) 0.0196(9) 0.0203(9) -0.0104(7) -0.0020(7) -0.0046(7)
C21 0.0159(8) 0.0254(10) 0.0263(10) -0.0126(8) -0.0109(8) 0.0007(8)
C22 0.0111(8) 0.0349(12) 0.0378(12) -0.0227(10) -0.0075(8) 0.0014(8)
C23 0.0162(9) 0.0332(12) 0.0289(11) -0.0177(9) 0.0064(8) -0.0134(9)
C24 0.0204(9) 0.0209(9) 0.0218(10) -0.0083(8) 0.0017(8) -0.0100(8)
C25 0.0243(10) 0.0177(9) 0.0221(10) -0.0004(7) -0.0096(8) -0.0058(8)
C26 0.0173(9) 0.0254(10) 0.0163(9) -0.0072(8) -0.0019(7) -0.0055(8)
C27 0.0126(8) 0.0181(9) 0.0172(9) -0.0074(7) -0.0035(7) -0.0023(7)
C28 0.0224(10) 0.0323(11) 0.0175(9) -0.0069(8) -0.0012(8) -0.0131(9)
C29 0.0309(12) 0.0563(16) 0.0176(10) -0.0146(10) 0.0010(9) -0.0192(12)
C30 0.0316(12) 0.0485(15) 0.0317(12) -0.0268(11) -0.0056(10) -0.0101(11)
C31 0.0368(13) 0.0292(12) 0.0384(13) -0.0162(10) -0.0116(11) -0.0121(10)
C32 0.0306(11) 0.0237(10) 0.0244(10) -0.0064(8) -0.0088(9) -0.0108(9)
C33 0.0306(11) 0.0262(11) 0.0234(10) -0.0012(8) -0.0117(9) -0.0124(9)
C34 0.0240(10) 0.0194(9) 0.0231(10) -0.0094(8) 0.0032(8) -0.0063(8)
C35 0.0208(9) 0.0177(9) 0.0155(8) -0.0068(7) -0.0040(7) -0.0062(7)
C36 0.0207(9) 0.0236(10) 0.0205(9) -0.0075(8) -0.0029(8) -0.0078(8)
C37 0.0300(11) 0.0320(12) 0.0236(10) -0.0113(9) 0.0032(9) -0.0179(10)
C38 0.0502(15) 0.0253(11) 0.0177(10) -0.0044(8) 0.0011(10) -0.0212(11)
C39 0.0465(14) 0.0187(10) 0.0220(10) -0.0023(8) -0.0116(10) -0.0062(10)
C40 0.0254(10) 0.0191(9) 0.0224(10) -0.0068(8) -0.0056(8) -0.0043(8)

loop_
_atom_type_symbol
_atom_type_description
_atom_type_scat_dispersion_real
_atom_type_scat_dispersion_imag
_atom_type_scat_source
C C 0.0033 0.0016 'International Tables Vol C Tables 4.2.6.8 and 6.1.1.4'
H H 0.0000 0.0000 'International Tables Vol C Tables 4.2.6.8 and 6.1.1.4'
N N 0.0061 0.0033 'International Tables Vol C Tables 4.2.6.8 and 6.1.1.4'
Si Si 0.0817 0.0704 'International Tables Vol C Tables 4.2.6.8 and 6.1.1.4'
Fe Fe 0.3463 0.8444 'International Tables Vol C Tables 4.2.6.8 and 6.1.1.4'
U U -9.6767 9.6646 'International Tables Vol C Tables 4.2.6.8 and 6.1.1.4'

loop_
_geom_angle_atom_site_label_1
_geom_angle_atom_site_label_2
_geom_angle_atom_site_label_3
_geom_angle
N2 U1 N1 139.08(6)
N2 U1 C8 100.40(7)
N1 U1 C8 91.45(7)
N2 U1 C1 106.77(7)
N1 U1 C1 103.75(7)
C8 U1 C1 113.72(7)
N2 U1 C20 29.32(6)
N1 U1 C20 109.77(6)
C8 U1 C20 105.37(7)
C1 U1 C20 126.97(7)
N2 U1 C15 110.28(6)
N1 U1 C15 28.98(5)
C8 U1 C15 103.27(6)
C1 U1 C15 120.60(6)
C20 U1 C15 81.08(5)
N2 U1 C2 103.25(6)
N1 U1 C2 89.81(6)
C8 U1 C2 141.99(7)
C1 U1 C2 30.29(6)
C20 U1 C2 109.86(6)
C15 U1 C2 95.91(6)
N2 U1 Fe1 69.73(4)
N1 U1 Fe1 69.40(4)
C8 U1 Fe1 109.75(5)
C1 U1 Fe1 136.18(5)
C20 U1 Fe1 40.53(4)
C15 U1 Fe1 40.56(4)
C2 U1 Fe1 106.19(4)
C22 Fe1 C17 97.55(9)
C22 Fe1 C18 117.08(9)
C17 Fe1 C18 40.76(9)
C22 Fe1 C23 40.67(10)
C17 Fe1 C23 107.13(9)
C18 Fe1 C23 98.31(9)
C22 Fe1 C24 68.30(9)
C17 Fe1 C24 143.44(9)
C18 Fe1 C24 114.42(9)
C23 Fe1 C24 40.44(8)
C22 Fe1 C16 113.42(9)
C17 Fe1 C16 40.50(8)
C18 Fe1 C16 68.32(9)
C23 Fe1 C16 143.11(9)
C24 Fe1 C16 176.02(8)
C22 Fe1 C21 40.49(9)
C17 Fe1 C21 122.94(9)
C18 Fe1 C21 156.60(9)
C23 Fe1 C21 68.13(9)
C24 Fe1 C21 68.20(9)
C16 Fe1 C21 110.56(9)
C22 Fe1 C19 156.97(9)
C17 Fe1 C19 68.30(9)
C18 Fe1 C19 40.60(9)
C23 Fe1 C19 124.11(9)
C24 Fe1 C19 111.80(9)
C16 Fe1 C19 68.15(8)
C21 Fe1 C19 162.44(8)
C22 Fe1 C20 67.77(8)
C17 Fe1 C20 163.07(9)
C18 Fe1 C20 153.24(9)
C23 Fe1 C20 67.72(8)
C24 Fe1 C20 40.43(8)
C16 Fe1 C20 136.27(8)
C21 Fe1 C20 40.22(8)
C19 Fe1 C20 128.32(8)
C22 Fe1 C15 151.96(9)
C17 Fe1 C15 67.64(8)
C18 Fe1 C15 67.77(8)
C23 Fe1 C15 164.23(9)
C24 Fe1 C15 137.37(8)
C16 Fe1 C15 40.15(8)
C21 Fe1 C15 127.49(8)
C19 Fe1 C15 40.27(7)
C20 Fe1 C15 121.56(7)
C22 Fe1 U1 121.73(7)
C17 Fe1 U1 126.91(6)
C18 Fe1 U1 121.19(6)
C23 Fe1 U1 125.96(6)
C24 Fe1 U1 87.46(6)
C16 Fe1 U1 88.61(6)
C21 Fe1 U1 81.63(6)
C19 Fe1 U1 80.83(6)
C20 Fe1 U1 60.53(5)
C15 Fe1 U1 61.06(5)
N1 Si1 C25 112.92(9)
N1 Si1 C26 106.85(9)
C25 Si1 C26 109.11(10)
N1 Si1 C27 110.66(8)
C25 Si1 C27 107.25(9)
C26 Si1 C27 110.05(9)
N2 Si2 C34 106.54(9)
N2 Si2 C33 109.07(10)
C34 Si2 C33 111.93(11)
N2 Si2 C35 110.55(8)
C34 Si2 C35 109.63(9)
C33 Si2 C35 109.10(9)
C15 N1 Si1 123.03(13)
C15 N1 U1 100.92(11)
Si1 N1 U1 131.82(9)
C20 N2 Si2 118.52(13)
C20 N2 U1 100.28(11)
Si2 N2 U1 141.12(9)
C2 C1 U1 91.58(12)
C2 C1 H1A 113.4
U1 C1 H1A 113.4
C2 C1 H1B 113.4
U1 C1 H1B 113.4
H1A C1 H1B 110.7
C7 C2 C3 116.91(19)
C7 C2 C1 120.79(19)
C3 C2 C1 121.88(19)
C7 C2 U1 94.01(12)
C3 C2 U1 112.43(13)
C1 C2 U1 58.14(10)
C4 C3 C2 121.16(19)
C4 C3 H3A 119.4
C2 C3 H3A 119.4
C3 C4 C5 121.0(2)
C3 C4 H4A 119.5
C5 C4 H4A 119.5
C6 C5 C4 118.9(2)
C6 C5 H5A 120.6
C4 C5 H5A 120.6
C5 C6 C7 120.7(2)
C5 C6 H6A 119.6
C7 C6 H6A 119.6
C6 C7 C2 121.3(2)
C6 C7 H7A 119.3
C2 C7 H7A 119.3
C9 C8 U1 100.59(13)
C9 C8 H8A 111.7
U1 C8 H8A 111.7
C9 C8 H8B 111.7
U1 C8 H8B 111.7
H8A C8 H8B 109.4
C14 C9 C10 116.5(2)
C14 C9 C8 121.1(2)
C10 C9 C8 122.27(19)
C11 C10 C9 121.6(2)
C11 C10 H10A 119.2
C9 C10 H10A 119.2
C10 C11 C12 120.7(2)
C10 C11 H11A 119.7
C12 C11 H11A 119.7
C11 C12 C13 118.9(2)
C11 C12 H12A 120.6
C13 C12 H12A 120.6
C12 C13 C14 120.7(2)
C12 C13 H13A 119.7
C14 C13 H13A 119.7
C13 C14 C9 121.6(2)
C13 C14 H14A 119.2
C9 C14 H14A 119.2
N1 C15 C16 127.39(17)
N1 C15 C19 125.31(17)
C16 C15 C19 107.29(17)
N1 C15 Fe1 128.09(13)
C16 C15 Fe1 68.09(11)
C19 C15 Fe1 68.15(10)
N1 C15 U1 50.10(9)
C16 C15 U1 118.80(13)
C19 C15 U1 105.22(13)
Fe1 C15 U1 78.39(6)
C17 C16 C15 108.08(18)
C17 C16 Fe1 68.70(11)
C15 C16 Fe1 71.76(11)
C17 C16 H16A 126.0
C15 C16 H16A 126.0
Fe1 C16 H16A 126.0
C18 C17 C16 108.47(19)
C18 C17 Fe1 69.66(12)
C16 C17 Fe1 70.80(12)
C18 C17 H17A 125.8
C16 C17 H17A 125.8
Fe1 C17 H17A 125.8
C17 C18 C19 108.25(18)
C17 C18 Fe1 69.58(12)
C19 C18 Fe1 70.81(12)
C17 C18 H18A 125.9
C19 C18 H18A 125.9
Fe1 C18 H18A 125.9
C18 C19 C15 107.86(18)
C18 C19 Fe1 68.58(11)
C15 C19 Fe1 71.59(11)
C18 C19 H19A 126.1
C15 C19 H19A 126.1
Fe1 C19 H19A 126.1
N2 C20 C21 126.86(18)
N2 C20 C24 126.04(18)
C21 C20 C24 107.09(18)
N2 C20 Fe1 128.98(13)
C21 C20 Fe1 68.26(11)
C24 C20 Fe1 68.13(11)
N2 C20 U1 50.40(9)
C21 C20 U1 107.59(13)
C24 C20 U1 117.45(13)
Fe1 C20 U1 78.94(6)
C22 C21 C20 108.10(19)
C22 C21 Fe1 68.61(12)
C20 C21 Fe1 71.51(11)
C22 C21 H21A 125.9
C20 C21 H21A 125.9
Fe1 C21 H21A 125.9
C23 C22 C21 108.49(19)
C23 C22 Fe1 70.04(12)
C21 C22 Fe1 70.91(11)
C23 C22 H22A 125.7
C21 C22 H22A 125.7
Fe1 C22 H22A 125.7
C22 C23 C24 108.35(19)
C22 C23 Fe1 69.29(12)
C24 C23 Fe1 70.52(11)
C22 C23 H23A 125.8
C24 C23 H23A 125.8
Fe1 C23 H23A 125.8
C23 C24 C20 107.91(19)
C23 C24 Fe1 69.04(12)
C20 C24 Fe1 71.43(11)
C23 C24 H24A 126.0
C20 C24 H24A 126.0
Fe1 C24 H24A 126.0
Si1 C25 H25A 109.5
Si1 C25 H25B 109.5
H25A C25 H25B 109.5
Si1 C25 H25C 109.5
H25A C25 H25C 109.5
H25B C25 H25C 109.5
Si1 C26 H26A 109.5
Si1 C26 H26B 109.5
H26A C26 H26B 109.5
Si1 C26 H26C 109.5
H26A C26 H26C 109.5
H26B C26 H26C 109.5
C28 C27 C32 117.38(18)
C28 C27 Si1 123.57(15)
C32 C27 Si1 119.04(15)
C29 C28 C27 121.0(2)
C29 C28 H28A 119.5
C27 C28 H28A 119.5
C30 C29 C28 120.6(2)
C30 C29 H29A 119.7
C28 C29 H29A 119.7
C31 C30 C29 119.7(2)
C31 C30 H30A 120.2
C29 C30 H30A 120.2
C30 C31 C32 119.8(2)
C30 C31 H31A 120.1
C32 C31 H31A 120.1
C31 C32 C27 121.6(2)
C31 C32 H32A 119.2
C27 C32 H32A 119.2
Si2 C33 H33A 109.5
Si2 C33 H33B 109.5
H33A C33 H33B 109.5
Si2 C33 H33C 109.5
H33A C33 H33C 109.5
H33B C33 H33C 109.5
Si2 C34 H34A 109.5
Si2 C34 H34B 109.5
H34A C34 H34B 109.5
Si2 C34 H34C 109.5
H34A C34 H34C 109.5
H34B C34 H34C 109.5
C40 C35 C36 117.02(19)
C40 C35 Si2 121.87(16)
C36 C35 Si2 121.06(15)
C37 C36 C35 121.8(2)
C37 C36 H36A 119.1
C35 C36 H36A 119.1
C38 C37 C36 119.8(2)
C38 C37 H37A 120.1
C36 C37 H37A 120.1
C37 C38 C39 120.1(2)
C37 C38 H38A 120.0
C39 C38 H38A 120.0
C38 C39 C40 119.8(2)
C38 C39 H39A 120.1
C40 C39 H39A 120.1
C39 C40 C35 121.5(2)
C39 C40 H40A 119.2
C35 C40 H40A 119.2

loop_
_geom_bond_atom_site_label_1
_geom_bond_atom_site_label_2
_geom_bond_distance
U1 N2 2.2141(16)
U1 N1 2.2249(16)
U1 C8 2.465(2)
U1 C1 2.478(2)
U1 C20 2.8275(19)
U1 C15 2.8476(19)
U1 C2 2.9167(19)
U1 Fe1 3.1874(4)
Fe1 C22 2.037(2)
Fe1 C17 2.039(2)
Fe1 C18 2.040(2)
Fe1 C23 2.047(2)
Fe1 C24 2.066(2)
Fe1 C16 2.067(2)
Fe1 C21 2.067(2)
Fe1 C19 2.0698(19)
Fe1 C20 2.1107(19)
Fe1 C15 2.1159(18)
Si1 N1 1.7251(17)
Si1 C25 1.868(2)
Si1 C26 1.869(2)
Si1 C27 1.879(2)
Si2 N2 1.7366(17)
Si2 C34 1.858(2)
Si2 C33 1.863(2)
Si2 C35 1.879(2)
N1 C15 1.405(2)
N2 C20 1.407(2)
C1 C2 1.471(3)
C1 H1A 0.9900
C1 H1B 0.9900
C2 C7 1.408(3)
C2 C3 1.414(3)
C3 C4 1.386(3)
C3 H3A 0.9500
C4 C5 1.390(3)
C4 H4A 0.9500
C5 C6 1.387(3)
C5 H5A 0.9500
C6 C7 1.392(3)
C6 H6A 0.9500
C7 H7A 0.9500
C8 C9 1.472(3)
C8 H8A 0.9900
C8 H8B 0.9900
C9 C14 1.405(3)
C9 C10 1.409(3)
C10 C11 1.386(3)
C10 H10A 0.9500
C11 C12 1.386(3)
C11 H11A 0.9500
C12 C13 1.386(4)
C12 H12A 0.9500
C13 C14 1.389(4)
C13 H13A 0.9500
C14 H14A 0.9500
C15 C16 1.436(3)
C15 C19 1.441(3)
C16 C17 1.422(3)
C16 H16A 1.0000
C17 C18 1.421(3)
C17 H17A 1.0000
C18 C19 1.426(3)
C18 H18A 1.0000
C19 H19A 1.0000
C20 C21 1.437(3)
C20 C24 1.444(3)
C21 C22 1.420(3)
C21 H21A 1.0000
C22 C23 1.419(3)
C22 H22A 1.0000
C23 C24 1.422(3)
C23 H23A 1.0000
C24 H24A 1.0000
C25 H25A 0.9800
C25 H25B 0.9800
C25 H25C 0.9800
C26 H26A 0.9800
C26 H26B 0.9800
C26 H26C 0.9800
C27 C28 1.394(3)
C27 C32 1.403(3)
C28 C29 1.390(3)
C28 H28A 0.9500
C29 C30 1.385(4)
C29 H29A 0.9500
C30 C31 1.378(4)
C30 H30A 0.9500
C31 C32 1.393(3)
C31 H31A 0.9500
C32 H32A 0.9500
C33 H33A 0.9800
C33 H33B 0.9800
C33 H33C 0.9800
C34 H34A 0.9800
C34 H34B 0.9800
C34 H34C 0.9800
C35 C40 1.401(3)
C35 C36 1.402(3)
C36 C37 1.391(3)
C36 H36A 0.9500
C37 C38 1.381(4)
C37 H37A 0.9500
C38 C39 1.388(4)
C38 H38A 0.9500
C39 C40 1.393(3)
C39 H39A 0.9500
C40 H40A 0.9500
